data_7011665
loop_
_publ_author_name
'Takayuki Ishida'
'Takashi Kawakami'
'Shin-ichi Mitsubori'
'Takashi Nogami'
'Kizashi Yamaguchi'
'Hiizu Iwamura'

_publ_section_title
;
 Antiferromagnetic coupling of transition metal spins across pyrimidine
 and pyrazine bridges in dinuclear manganese(II), cobalt(II),
 nickel(II) and copper(II) 1,1,1,5,5,5-hexafluoropentane-2,4-dionate
 complexes
;
_journal_issue 16
_journal_name_full 'J. Chem. Soc., Dalton Trans.'
_journal_page_first 3177
_journal_page_last 3186
_journal_paper_doi 10.1039/b202635j
_journal_year 2002
_chemical_formula_sum 'C40 H20 F24 Mn2 N4 O8'
_chemical_formula_weight 1250.46
_space_group_IT_number 2
_symmetry_cell_setting triclinic
_symmetry_Int_Tables_number 2
_symmetry_space_group_name_Hall '-P 1'
_symmetry_space_group_name_H-M 'P -1'
_cell_angle_alpha 100.171(2)
_cell_angle_beta 94.470(6)
_cell_angle_gamma 72.635(3)
_cell_formula_units_Z 2
_cell_length_a 13.180(2)
_cell_length_b 14.202(2)
_cell_length_c 13.163(1)
_cell_measurement_reflns_used 14530
_cell_measurement_temperature 100.0
_cell_measurement_theta_max 27.5
_cell_measurement_theta_min 1.9
_cell_volume 2313.8(5)
_computing_cell_refinement PROCESS-AUTO
_computing_data_collection PROCESS-AUTO
_computing_data_reduction 'teXsan Ver. 1.10'
_computing_publication_material 'teXsan Ver. 1.10'
_computing_structure_refinement 'teXsan Ver. 1.10'
_computing_structure_solution 'DIRDIF92 (PATTY)'
_diffrn_measured_fraction_theta_full 0.9181
_diffrn_measured_fraction_theta_max 0.9181
_diffrn_measurement_device_type 'Rigaku RAXIS-RAPID Imaging Plate'
_diffrn_measurement_method \w
_diffrn_radiation_type 'Mo K\a'
_diffrn_radiation_wavelength 0.7107
_diffrn_reflns_av_R_equivalents 0.054
_diffrn_reflns_limit_h_max 17
_diffrn_reflns_limit_h_min 0
_diffrn_reflns_limit_k_max 18
_diffrn_reflns_limit_k_min -17
_diffrn_reflns_limit_l_max 16
_diffrn_reflns_limit_l_min -17
_diffrn_reflns_number 17914
_diffrn_reflns_theta_full 27.48
_diffrn_reflns_theta_max 27.48
_exptl_absorpt_coefficient_mu 0.699
_exptl_absorpt_correction_T_max 0.892
_exptl_absorpt_correction_T_min 0.744
_exptl_absorpt_correction_type integration
_exptl_absorpt_process_details '(Higashi, 1999)'
_exptl_crystal_colour orange
_exptl_crystal_density_diffrn 1.795
_exptl_crystal_density_method 'not measured'
_exptl_crystal_description platelet
_exptl_crystal_size_max 0.350
_exptl_crystal_size_mid 0.350
_exptl_crystal_size_min 0.100
_refine_diff_density_max 0.58
_refine_diff_density_min -0.81
_refine_ls_extinction_coef 0.005(1)
_refine_ls_extinction_method 'Zachariasen(1967) type 2 Gaussian isotropic'
_refine_ls_goodness_of_fit_ref 1.472
_refine_ls_hydrogen_treatment refall
_refine_ls_number_parameters 784
_refine_ls_number_reflns 9718
_refine_ls_R_factor_gt 0.0538
_refine_ls_shift/su_max 0.0004
_refine_ls_structure_factor_coef Fsqd
_refine_ls_weighting_details 'w = 1/[\s^2^(Fo^2^) + (0.08000(Max(Fo^2^,0) + 2Fc^2^)/3)^2^]'
_refine_ls_weighting_scheme calc
_refine_ls_wR_factor_ref 0.1736
_reflns_number_gt 7569
_reflns_number_total 9718
_reflns_threshold_expression F^2^>2.0\s(F^2^)
_cod_data_source_file b202635j.txt
_cod_data_source_block DPPZ-Mn_
_cod_original_cell_volume 2313.9(5)
_cod_original_sg_symbol_H-M 'P -1         '
_cod_original_formula_sum 'C40 H20 F24 N4 Mn2 O8 '
_cod_database_code 7011665

loop_
_symmetry_equiv_pos_as_xyz
x,y,z
-x,-y,-z

loop_
_atom_site_label
_atom_site_type_symbol
_atom_site_fract_x
_atom_site_fract_y
_atom_site_fract_z
_atom_site_U_iso_or_equiv
_atom_site_adp_type
_atom_site_occupancy
_atom_site_calc_flag
_atom_site_refinement_flags
_atom_site_disorder_assembly
_atom_site_disorder_group
Mn(1) Mn 0.15543(4) 0.38186(4) 0.23460(4) 0.0214(1) Uani 1.00 d . . .
Mn(2) Mn 0.43154(4) 0.74297(4) 0.19096(4) 0.0222(1) Uani 1.00 d . . .
F(1) F -0.1405(2) 0.2946(2) 0.3517(2) 0.0479(7) Uani 1.00 d . . .
F(2) F -0.1244(2) 0.1679(2) 0.2299(2) 0.0498(8) Uani 1.00 d . . .
F(3) F -0.0007(2) 0.1691(2) 0.3459(2) 0.0439(7) Uani 1.00 d . . .
F(4) F 0.0499(2) 0.2391(2) -0.1064(2) 0.0629(8) Uani 1.00 d . . .
F(5) F -0.1168(2) 0.2959(2) -0.0792(2) 0.0436(7) Uani 1.00 d . . .
F(6) F -0.0278(2) 0.3958(2) -0.0919(2) 0.0556(9) Uani 1.00 d . . .
F(7) F 0.4346(2) 0.1495(2) 0.0135(2) 0.0511(8) Uani 1.00 d . . .
F(8) F 0.4172(2) 0.0247(2) 0.0779(2) 0.0498(7) Uani 1.00 d . . .
F(9) F 0.2876(2) 0.1118(2) -0.0056(2) 0.0545(8) Uani 1.00 d . . .
F(10) F 0.2409(2) 0.1443(2) 0.4585(2) 0.0396(7) Uani 1.00 d . . .
F(11) F 0.4101(2) 0.0901(2) 0.4396(2) 0.0341(6) Uani 1.00 d . . .
F(12) F 0.3402(2) 0.2353(2) 0.5264(2) 0.0401(6) Uani 1.00 d . . .
F(13) F 0.6515(2) 0.9476(2) 0.3602(2) 0.0458(7) Uani 1.00 d . . .
F(14) F 0.7700(2) 0.8946(2) 0.2439(2) 0.0550(8) Uani 1.00 d . . .
F(15) F 0.6147(2) 0.9859(2) 0.2092(2) 0.0427(7) Uani 1.00 d . . .
F(16) F 0.7427(2) 0.4743(2) 0.1041(2) 0.0449(7) Uani 1.00 d . . .
F(17) F 0.8575(2) 0.5477(2) 0.1730(2) 0.0473(7) Uani 1.00 d . . .
F(18) F 0.7678(2) 0.4968(2) 0.2679(2) 0.0409(6) Uani 1.00 d . . .
F(19) F 0.3408(2) 0.6742(2) -0.1952(2) 0.0536(8) Uani 1.00 d . . .
F(20) F 0.3775(2) 0.8086(2) -0.2025(2) 0.0515(8) Uani 1.00 d . . .
F(21) F 0.4988(2) 0.6844(2) -0.1608(2) 0.0587(8) Uani 1.00 d . . .
F(22) F 0.1665(2) 1.0531(2) 0.1716(2) 0.0505(7) Uani 1.00 d . . .
F(23) F 0.1086(2) 1.0164(2) 0.0184(2) 0.0493(7) Uani 1.00 d . . .
F(24) F 0.0706(2) 0.9525(2) 0.1403(2) 0.0512(8) Uani 1.00 d . . .
O(1) O 0.0419(2) 0.3215(2) 0.2807(2) 0.0276(6) Uani 1.00 d . . .
O(2) O 0.0642(2) 0.3765(2) 0.0909(2) 0.0267(6) Uani 1.00 d . . .
O(3) O 0.2753(2) 0.2752(2) 0.1418(2) 0.0277(6) Uani 1.00 d . . .
O(4) O 0.2554(2) 0.3097(2) 0.3570(2) 0.0260(6) Uani 1.00 d . . .
O(5) O 0.5281(2) 0.8403(2) 0.2318(2) 0.0266(6) Uani 1.00 d . . .
O(6) O 0.5820(2) 0.6286(2) 0.1901(2) 0.0297(7) Uani 1.00 d . . .
O(7) O 0.4264(2) 0.7139(2) 0.0262(2) 0.0275(6) Uani 1.00 d . . .
O(8) O 0.2864(2) 0.8580(2) 0.1689(2) 0.0308(7) Uani 1.00 d . . .
N(1) N 0.0860(2) 0.5263(2) 0.3370(2) 0.0217(7) Uani 1.00 d . . .
N(2) N 0.2323(2) 0.4951(2) 0.1965(2) 0.0214(7) Uani 1.00 d . . .
N(3) N 0.3579(2) 0.6171(2) 0.1951(2) 0.0237(7) Uani 1.00 d . . .
N(4) N 0.3722(2) 0.7610(2) 0.3504(2) 0.0231(7) Uani 1.00 d . . .
C(1) C -0.0038(3) 0.5457(3) 0.3891(3) 0.0258(9) Uani 1.00 d . . .
C(2) C -0.0604(3) 0.6413(3) 0.4323(3) 0.0294(9) Uani 1.00 d . . .
C(3) C -0.0238(3) 0.7198(3) 0.4216(3) 0.0278(9) Uani 1.00 d . . .
C(4) C 0.0685(3) 0.7015(2) 0.3691(3) 0.0242(8) Uani 1.00 d . . .
C(5) C 0.1232(2) 0.6038(2) 0.3300(2) 0.0206(8) Uani 1.00 d . . .
C(6) C 0.2208(3) 0.5774(2) 0.2681(2) 0.0214(8) Uani 1.00 d . . .
C(7) C 0.2944(3) 0.6316(2) 0.2756(2) 0.0215(8) Uani 1.00 d . . .
C(8) C 0.3599(3) 0.5421(3) 0.1185(3) 0.0271(9) Uani 1.00 d . . .
C(9) C 0.3034(3) 0.4758(3) 0.1235(3) 0.0246(8) Uani 1.00 d . . .
C(10) C 0.3175(2) 0.7007(2) 0.3677(2) 0.0209(8) Uani 1.00 d . . .
C(11) C 0.2928(3) 0.6952(3) 0.4669(3) 0.0236(8) Uani 1.00 d . . .
C(12) C 0.3251(3) 0.7563(3) 0.5490(3) 0.0281(9) Uani 1.00 d . . .
C(13) C 0.3791(3) 0.8201(3) 0.5314(3) 0.0266(9) Uani 1.00 d . . .
C(14) C 0.4016(3) 0.8209(2) 0.4301(3) 0.0255(9) Uani 1.00 d . . .
C(15) C -0.0712(3) 0.2259(3) 0.2868(3) 0.0314(10) Uani 1.00 d . . .
C(16) C -0.0175(3) 0.2774(2) 0.2256(3) 0.0238(8) Uani 1.00 d . . .
C(17) C -0.0400(3) 0.2731(3) 0.1201(3) 0.0275(9) Uani 1.00 d . . .
C(18) C 0.0041(3) 0.3238(2) 0.0615(3) 0.0236(8) Uani 1.00 d . . .
C(19) C -0.0228(3) 0.3143(3) -0.0551(3) 0.0315(10) Uani 1.00 d . . .
C(20) C 0.3690(3) 0.1169(3) 0.0614(3) 0.0321(10) Uani 1.00 d . . .
C(21) C 0.3274(3) 0.1901(2) 0.1592(3) 0.0265(9) Uani 1.00 d . . .
C(22) C 0.3484(3) 0.1569(3) 0.2547(3) 0.0278(9) Uani 1.00 d . . .
C(23) C 0.3088(3) 0.2193(2) 0.3450(3) 0.0250(8) Uani 1.00 d . . .
C(24) C 0.3265(3) 0.1717(3) 0.4428(3) 0.0285(9) Uani 1.00 d . . .
C(25) C 0.6680(3) 0.9121(3) 0.2599(3) 0.0303(9) Uani 1.00 d . . .
C(26) C 0.6277(3) 0.8199(2) 0.2293(3) 0.0253(9) Uani 1.00 d . . .
C(27) C 0.7028(3) 0.7269(3) 0.2099(3) 0.0258(9) Uani 1.00 d . . .
C(28) C 0.6732(3) 0.6388(2) 0.1941(3) 0.0242(8) Uani 1.00 d . . .
C(29) C 0.7621(3) 0.5392(3) 0.1843(3) 0.0306(9) Uani 1.00 d . . .
C(30) C 0.3976(3) 0.7326(3) -0.1485(3) 0.0321(10) Uani 1.00 d . . .
C(31) C 0.3695(3) 0.7674(3) -0.0349(3) 0.0275(9) Uani 1.00 d . . .
C(32) C 0.2825(3) 0.8525(3) -0.0129(3) 0.0279(9) Uani 1.00 d . . .
C(33) C 0.2474(3) 0.8893(2) 0.0873(3) 0.0255(9) Uani 1.00 d . . .
C(34) C 0.1467(3) 0.9791(3) 0.1034(3) 0.0348(10) Uani 1.00 d . . .
C(35) C 0.4281(3) 0.4490(3) 0.5141(3) 0.036(1) Uani 1.00 d . . .
C(36) C 0.4606(3) 0.4476(3) 0.4156(3) 0.037(1) Uani 1.00 d . . .
C(37) C 0.5326(3) 0.4970(3) 0.4011(3) 0.035(1) Uani 1.00 d . . .
C(38) C 0.9778(4) -0.0291(3) 0.3963(5) 0.050(1) Uani 1.00 d . . .
C(39) C 0.8971(4) 0.0042(3) 0.4664(5) 0.051(1) Uani 1.00 d . . .
C(40) C 0.9189(4) 0.0321(3) 0.5689(5) 0.052(1) Uani 1.00 d . . .
H(1) H -0.026(3) 0.496(3) 0.394(2) 0.015(8) Uiso 1.00 d . . .
H(2) H -0.117(3) 0.646(3) 0.459(3) 0.03(1) Uiso 1.00 d . . .
H(3) H -0.068(4) 0.789(3) 0.448(3) 0.05(1) Uiso 1.00 d . . .
H(4) H 0.090(3) 0.758(3) 0.357(3) 0.03(1) Uiso 1.00 d . . .
H(5) H 0.409(4) 0.536(4) 0.056(4) 0.06(1) Uiso 1.00 d . . .
H(6) H 0.313(3) 0.413(3) 0.070(3) 0.024(9) Uiso 1.00 d . . .
H(7) H 0.260(3) 0.655(3) 0.482(3) 0.019(9) Uiso 1.00 d . . .
H(8) H 0.317(4) 0.752(3) 0.606(4) 0.04(1) Uiso 1.00 d . . .
H(9) H 0.397(3) 0.870(3) 0.589(3) 0.025(9) Uiso 1.00 d . . .
H(10) H 0.438(3) 0.859(3) 0.418(3) 0.04(1) Uiso 1.00 d . . .
H(11) H -0.089(3) 0.237(3) 0.089(3) 0.029(10) Uiso 1.00 d . . .
H(12) H 0.385(3) 0.092(3) 0.262(3) 0.030(10) Uiso 1.00 d . . .
H(13) H 0.779(4) 0.726(3) 0.211(3) 0.04(1) Uiso 1.00 d . . .
H(14) H 0.249(3) 0.889(3) -0.071(3) 0.030(10) Uiso 1.00 d . . .
H(15) H 0.376(3) 0.410(3) 0.525(3) 0.03(1) Uiso 1.00 d . . .
H(16) H 0.436(3) 0.415(3) 0.362(3) 0.029(10) Uiso 1.00 d . . .
H(17) H 0.560(3) 0.498(3) 0.331(3) 0.04(1) Uiso 1.00 d . . .
H(18) H 0.963(4) -0.049(4) 0.331(4) 0.06(1) Uiso 1.00 d . . .
H(19) H 0.835(4) 0.006(3) 0.441(3) 0.04(1) Uiso 1.00 d . . .
H(20) H 0.871(4) 0.052(4) 0.609(4) 0.07(1) Uiso 1.00 d . . .

loop_
_atom_site_aniso_label
_atom_site_aniso_U_11
_atom_site_aniso_U_22
_atom_site_aniso_U_33
_atom_site_aniso_U_12
_atom_site_aniso_U_13
_atom_site_aniso_U_23
Mn(1) 0.0207(3) 0.0179(3) 0.0248(3) -0.0053(2) 0.0014(2) 0.0019(2)
Mn(2) 0.0198(3) 0.0219(3) 0.0257(3) -0.0063(2) -0.0005(2) 0.0059(2)
F(1) 0.043(1) 0.057(2) 0.048(1) -0.018(1) 0.017(1) 0.007(1)
F(2) 0.063(2) 0.060(2) 0.047(1) -0.047(1) -0.013(1) 0.019(1)
F(3) 0.052(1) 0.043(1) 0.047(1) -0.023(1) -0.014(1) 0.025(1)
F(4) 0.052(2) 0.081(2) 0.031(1) 0.009(1) 0.002(1) -0.008(1)
F(5) 0.040(1) 0.061(2) 0.038(1) -0.029(1) -0.015(1) 0.012(1)
F(6) 0.078(2) 0.064(2) 0.045(1) -0.044(1) -0.028(1) 0.031(1)
F(7) 0.060(2) 0.041(1) 0.052(2) -0.014(1) 0.032(1) -0.006(1)
F(8) 0.068(2) 0.027(1) 0.044(1) 0.003(1) 0.018(1) 0.0005(10)
F(9) 0.058(2) 0.054(2) 0.039(1) -0.010(1) 0.003(1) -0.013(1)
F(10) 0.025(1) 0.054(1) 0.044(1) -0.0108(10) 0.0030(9) 0.022(1)
F(11) 0.029(1) 0.028(1) 0.040(1) 0.0026(8) 0.0005(9) 0.0094(9)
F(12) 0.051(1) 0.036(1) 0.028(1) -0.006(1) -0.005(1) 0.0044(9)
F(13) 0.070(2) 0.036(1) 0.033(1) -0.025(1) -0.004(1) -0.0034(9)
F(14) 0.031(1) 0.040(1) 0.093(2) -0.019(1) 0.008(1) -0.009(1)
F(15) 0.058(2) 0.032(1) 0.045(1) -0.020(1) -0.005(1) 0.0122(10)
F(16) 0.044(1) 0.031(1) 0.045(1) 0.0033(10) -0.005(1) -0.0064(10)
F(17) 0.022(1) 0.037(1) 0.080(2) -0.0014(9) 0.011(1) 0.010(1)
F(18) 0.040(1) 0.034(1) 0.043(1) 0.0035(10) 0.000(1) 0.0154(10)
F(19) 0.071(2) 0.055(2) 0.041(1) -0.038(1) 0.007(1) -0.012(1)
F(20) 0.084(2) 0.041(1) 0.032(1) -0.019(1) 0.006(1) 0.0097(10)
F(21) 0.036(1) 0.088(2) 0.034(1) 0.005(1) 0.008(1) 0.000(1)
F(22) 0.041(1) 0.034(1) 0.059(2) 0.004(1) -0.007(1) -0.008(1)
F(23) 0.038(1) 0.050(1) 0.048(1) 0.009(1) -0.006(1) 0.016(1)
F(24) 0.026(1) 0.058(2) 0.066(2) -0.002(1) 0.008(1) 0.014(1)
O(1) 0.028(1) 0.029(1) 0.029(1) -0.016(1) 0.000(1) 0.0034(10)
O(2) 0.028(1) 0.026(1) 0.028(1) -0.0094(10) 0.0025(10) 0.0053(9)
O(3) 0.030(1) 0.024(1) 0.026(1) -0.0031(10) 0.0060(10) 0.0019(9)
O(4) 0.026(1) 0.020(1) 0.027(1) -0.0019(9) 0.0011(10) 0.0009(9)
O(5) 0.021(1) 0.023(1) 0.035(1) -0.0058(9) 0.0032(10) 0.0027(10)
O(6) 0.023(1) 0.024(1) 0.042(1) -0.0055(9) 0.001(1) 0.007(1)
O(7) 0.027(1) 0.026(1) 0.028(1) -0.0061(10) -0.0012(10) 0.0065(9)
O(8) 0.026(1) 0.034(1) 0.027(1) -0.001(1) 0.001(1) 0.004(1)
N(1) 0.017(1) 0.022(1) 0.025(1) -0.005(1) -0.001(1) 0.003(1)
N(2) 0.023(1) 0.018(1) 0.023(1) -0.006(1) -0.001(1) 0.0029(10)
N(3) 0.024(1) 0.023(1) 0.025(1) -0.007(1) 0.000(1) 0.006(1)
N(4) 0.020(1) 0.024(1) 0.025(1) -0.006(1) 0.000(1) 0.005(1)
C(1) 0.025(2) 0.024(2) 0.030(2) -0.008(1) 0.004(1) 0.003(1)
C(2) 0.021(2) 0.032(2) 0.033(2) -0.005(1) 0.006(1) 0.001(1)
C(3) 0.024(2) 0.023(2) 0.033(2) -0.004(1) 0.004(1) -0.001(1)
C(4) 0.023(2) 0.021(2) 0.026(2) -0.005(1) -0.001(1) 0.003(1)
C(5) 0.019(2) 0.021(2) 0.021(2) -0.005(1) -0.001(1) 0.001(1)
C(6) 0.020(2) 0.015(1) 0.027(2) -0.002(1) 0.001(1) 0.006(1)
C(7) 0.022(2) 0.019(1) 0.023(2) -0.003(1) -0.001(1) 0.005(1)
C(8) 0.029(2) 0.024(2) 0.028(2) -0.006(1) 0.003(1) 0.002(1)
C(9) 0.025(2) 0.026(2) 0.022(2) -0.008(1) 0.001(1) 0.000(1)
C(10) 0.016(1) 0.019(1) 0.026(2) -0.002(1) -0.001(1) 0.005(1)
C(11) 0.020(2) 0.025(2) 0.024(2) -0.006(1) -0.001(1) 0.004(1)
C(12) 0.027(2) 0.031(2) 0.024(2) -0.008(1) -0.001(1) 0.002(1)
C(13) 0.025(2) 0.029(2) 0.022(2) -0.008(1) -0.002(1) 0.000(1)
C(14) 0.025(2) 0.022(2) 0.030(2) -0.009(1) 0.001(1) 0.001(1)
C(15) 0.036(2) 0.035(2) 0.030(2) -0.018(2) -0.001(2) 0.008(1)
C(16) 0.023(2) 0.018(2) 0.030(2) -0.003(1) 0.005(1) 0.004(1)
C(17) 0.026(2) 0.023(2) 0.035(2) -0.009(1) -0.001(1) 0.006(1)
C(18) 0.020(2) 0.020(2) 0.028(2) -0.001(1) 0.001(1) 0.004(1)
C(19) 0.029(2) 0.034(2) 0.032(2) -0.009(1) -0.008(1) 0.010(1)
C(20) 0.039(2) 0.026(2) 0.027(2) -0.004(1) 0.011(2) 0.001(1)
C(21) 0.024(2) 0.020(2) 0.033(2) -0.004(1) 0.007(1) 0.001(1)
C(22) 0.025(2) 0.021(2) 0.034(2) -0.002(1) 0.005(1) 0.002(1)
C(23) 0.019(2) 0.026(2) 0.031(2) -0.007(1) -0.004(1) 0.006(1)
C(24) 0.022(2) 0.027(2) 0.032(2) -0.002(1) -0.002(1) 0.005(1)
C(25) 0.029(2) 0.026(2) 0.037(2) -0.012(1) 0.003(2) 0.001(1)
C(26) 0.029(2) 0.023(2) 0.025(2) -0.010(1) 0.002(1) 0.001(1)
C(27) 0.022(2) 0.026(2) 0.030(2) -0.009(1) 0.000(1) 0.003(1)
C(28) 0.023(2) 0.025(2) 0.023(2) -0.004(1) 0.000(1) 0.004(1)
C(29) 0.024(2) 0.028(2) 0.038(2) -0.006(1) 0.001(1) 0.006(1)
C(30) 0.032(2) 0.035(2) 0.029(2) -0.010(2) -0.003(1) 0.003(1)
C(31) 0.027(2) 0.032(2) 0.025(2) -0.012(1) -0.003(1) 0.002(1)
C(32) 0.026(2) 0.031(2) 0.026(2) -0.007(1) -0.001(1) 0.005(1)
C(33) 0.022(2) 0.025(2) 0.029(2) -0.007(1) -0.004(1) 0.004(1)
C(34) 0.024(2) 0.034(2) 0.039(2) 0.001(1) -0.005(2) 0.004(2)
C(35) 0.031(2) 0.027(2) 0.048(2) -0.002(1) 0.007(2) 0.009(2)
C(36) 0.036(2) 0.025(2) 0.041(2) 0.000(2) -0.008(2) -0.001(2)
C(37) 0.037(2) 0.030(2) 0.032(2) 0.004(2) 0.007(2) 0.007(1)
C(38) 0.048(3) 0.027(2) 0.078(4) -0.013(2) -0.016(3) 0.017(2)
C(39) 0.035(2) 0.027(2) 0.093(4) -0.010(2) -0.021(3) 0.020(2)
C(40) 0.042(3) 0.025(2) 0.092(4) -0.008(2) 0.002(3) 0.020(2)

loop_
_atom_type_symbol
_atom_type_description
_atom_type_scat_dispersion_real
_atom_type_scat_dispersion_imag
_atom_type_scat_source
C C 0.003 0.002
;International Tables for Crystallography
(1992, Vol. C, Tables 4.2.6.8 and 6.1.1.1)
;
H H 0.000 0.000
;International Tables for Crystallography
(1992, Vol. C, Table 6.1.1.2)
;
N N 0.006 0.003
;International Tables for Crystallography
(1992, Vol. C, Tables 4.2.6.8 and 6.1.1.1)
;
O O 0.011 0.006
;International Tables for Crystallography
(1992, Vol. C, Tables 4.2.6.8 and 6.1.1.1)
;
F F 0.017 0.010
;International Tables for Crystallography
(1992, Vol. C, Tables 4.2.6.8 and 6.1.1.1)
;
Mn Mn 0.337 0.728
;International Tables for Crystallography
(1992, Vol. C, Tables 4.2.6.8 and 6.1.1.1)
;

loop_
_geom_angle_atom_site_label_1
_geom_angle_atom_site_label_2
_geom_angle_atom_site_label_3
_geom_angle
_geom_angle_site_symmetry_1
_geom_angle_site_symmetry_2
_geom_angle_site_symmetry_3
_geom_angle_publ_flag
O(1) Mn(1) O(2) 82.21(9) . 1_555 1_555 yes
O(1) Mn(1) O(3) 113.42(10) . 1_555 1_555 yes
O(1) Mn(1) O(4) 84.00(9) . 1_555 1_555 yes
O(1) Mn(1) N(1) 90.82(10) . 1_555 1_555 yes
O(1) Mn(1) N(2) 160.66(10) . 1_555 1_555 yes
O(2) Mn(1) O(3) 82.10(9) . 1_555 1_555 yes
O(2) Mn(1) O(4) 151.88(9) . 1_555 1_555 yes
O(2) Mn(1) N(1) 109.74(9) . 1_555 1_555 yes
O(2) Mn(1) N(2) 94.19(9) . 1_555 1_555 yes
O(3) Mn(1) O(4) 81.11(9) . 1_555 1_555 yes
O(3) Mn(1) N(1) 154.64(10) . 1_555 1_555 yes
O(3) Mn(1) N(2) 84.67(9) . 1_555 1_555 yes
O(4) Mn(1) N(1) 94.81(9) . 1_555 1_555 yes
O(4) Mn(1) N(2) 106.48(9) . 1_555 1_555 yes
N(1) Mn(1) N(2) 72.43(10) . 1_555 1_555 yes
O(5) Mn(2) O(6) 83.10(9) . 1_555 1_555 yes
O(5) Mn(2) O(7) 105.68(9) . 1_555 1_555 yes
O(5) Mn(2) O(8) 95.99(9) . 1_555 1_555 yes
O(5) Mn(2) N(3) 160.36(10) . 1_555 1_555 yes
O(5) Mn(2) N(4) 95.40(10) . 1_555 1_555 yes
O(6) Mn(2) O(7) 89.23(9) . 1_555 1_555 yes
O(6) Mn(2) O(8) 171.53(10) . 1_555 1_555 yes
O(6) Mn(2) N(3) 85.43(10) . 1_555 1_555 yes
O(6) Mn(2) N(4) 104.17(10) . 1_555 1_555 yes
O(7) Mn(2) O(8) 82.90(9) . 1_555 1_555 yes
O(7) Mn(2) N(3) 90.02(10) . 1_555 1_555 yes
O(7) Mn(2) N(4) 156.31(10) . 1_555 1_555 yes
O(8) Mn(2) N(3) 97.64(10) . 1_555 1_555 yes
O(8) Mn(2) N(4) 84.29(9) . 1_555 1_555 yes
N(3) Mn(2) N(4) 72.04(10) . 1_555 1_555 yes
Mn(1) O(1) C(16) 128.9(2) . 1_555 1_555 yes
Mn(1) O(2) C(18) 127.1(2) . 1_555 1_555 yes
Mn(1) O(3) C(21) 126.9(2) . 1_555 1_555 yes
Mn(1) O(4) C(23) 123.8(2) . 1_555 1_555 yes
Mn(2) O(5) C(26) 128.7(2) . 1_555 1_555 yes
Mn(2) O(6) C(28) 128.1(2) . 1_555 1_555 yes
Mn(2) O(7) C(31) 128.4(2) . 1_555 1_555 yes
Mn(2) O(8) C(33) 128.6(2) . 1_555 1_555 yes
Mn(1) N(1) C(1) 123.0(2) . 1_555 1_555 yes
Mn(1) N(1) C(5) 117.7(2) . 1_555 1_555 yes
C(1) N(1) C(5) 118.0(3) . 1_555 1_555 yes
Mn(1) N(2) C(6) 114.9(2) . 1_555 1_555 yes
Mn(1) N(2) C(9) 124.5(2) . 1_555 1_555 yes
C(6) N(2) C(9) 118.9(3) . 1_555 1_555 yes
Mn(2) N(3) C(7) 115.0(2) . 1_555 1_555 yes
Mn(2) N(3) C(8) 124.9(2) . 1_555 1_555 yes
C(7) N(3) C(8) 119.2(3) . 1_555 1_555 yes
Mn(2) N(4) C(10) 118.1(2) . 1_555 1_555 yes
Mn(2) N(4) C(14) 121.9(2) . 1_555 1_555 yes
C(10) N(4) C(14) 119.4(3) . 1_555 1_555 yes
N(1) C(1) C(2) 122.7(3) . 1_555 1_555 yes
C(1) C(2) C(3) 118.7(3) . 1_555 1_555 yes
C(2) C(3) C(4) 119.5(3) . 1_555 1_555 yes
C(3) C(4) C(5) 119.0(3) . 1_555 1_555 yes
N(1) C(5) C(4) 121.9(3) . 1_555 1_555 yes
N(1) C(5) C(6) 115.1(3) . 1_555 1_555 yes
C(4) C(5) C(6) 122.7(3) . 1_555 1_555 yes
N(2) C(6) C(5) 113.8(3) . 1_555 1_555 yes
N(2) C(6) C(7) 119.8(3) . 1_555 1_555 yes
C(5) C(6) C(7) 126.4(3) . 1_555 1_555 yes
N(3) C(7) C(6) 118.6(3) . 1_555 1_555 yes
N(3) C(7) C(10) 114.4(3) . 1_555 1_555 yes
C(6) C(7) C(10) 126.9(3) . 1_555 1_555 yes
N(3) C(8) C(9) 120.7(3) . 1_555 1_555 yes
N(2) C(9) C(8) 120.3(3) . 1_555 1_555 yes
N(4) C(10) C(7) 115.9(3) . 1_555 1_555 yes
N(4) C(10) C(11) 121.9(3) . 1_555 1_555 yes
C(7) C(10) C(11) 121.9(3) . 1_555 1_555 yes
C(10) C(11) C(12) 118.2(3) . 1_555 1_555 yes
C(11) C(12) C(13) 120.1(4) . 1_555 1_555 yes
C(12) C(13) C(14) 118.5(3) . 1_555 1_555 yes
N(4) C(14) C(13) 121.9(3) . 1_555 1_555 yes
F(1) C(15) F(2) 107.4(3) . 1_555 1_555 yes
F(1) C(15) F(3) 106.2(3) . 1_555 1_555 yes
F(1) C(15) C(16) 109.8(3) . 1_555 1_555 yes
F(2) C(15) F(3) 107.2(3) . 1_555 1_555 yes
F(2) C(15) C(16) 114.8(3) . 1_555 1_555 yes
F(3) C(15) C(16) 111.1(3) . 1_555 1_555 yes
O(1) C(16) C(15) 112.8(3) . 1_555 1_555 yes
O(1) C(16) C(17) 128.4(3) . 1_555 1_555 yes
C(15) C(16) C(17) 118.8(3) . 1_555 1_555 yes
C(16) C(17) C(18) 120.6(3) . 1_555 1_555 yes
O(2) C(18) C(17) 128.5(3) . 1_555 1_555 yes
O(2) C(18) C(19) 113.7(3) . 1_555 1_555 yes
C(17) C(18) C(19) 117.8(3) . 1_555 1_555 yes
F(4) C(19) F(5) 106.6(3) . 1_555 1_555 yes
F(4) C(19) F(6) 108.1(3) . 1_555 1_555 yes
F(4) C(19) C(18) 110.2(3) . 1_555 1_555 yes
F(5) C(19) F(6) 106.3(3) . 1_555 1_555 yes
F(5) C(19) C(18) 112.9(3) . 1_555 1_555 yes
F(6) C(19) C(18) 112.4(3) . 1_555 1_555 yes
F(7) C(20) F(8) 109.5(3) . 1_555 1_555 yes
F(7) C(20) F(9) 106.2(3) . 1_555 1_555 yes
F(7) C(20) C(21) 110.5(3) . 1_555 1_555 yes
F(8) C(20) F(9) 106.8(3) . 1_555 1_555 yes
F(8) C(20) C(21) 113.8(3) . 1_555 1_555 yes
F(9) C(20) C(21) 109.8(3) . 1_555 1_555 yes
O(3) C(21) C(20) 113.2(3) . 1_555 1_555 yes
O(3) C(21) C(22) 127.6(3) . 1_555 1_555 yes
C(20) C(21) C(22) 119.2(3) . 1_555 1_555 yes
C(21) C(22) C(23) 121.3(3) . 1_555 1_555 yes
O(4) C(23) C(22) 128.6(3) . 1_555 1_555 yes
O(4) C(23) C(24) 114.7(3) . 1_555 1_555 yes
C(22) C(23) C(24) 116.6(3) . 1_555 1_555 yes
F(10) C(24) F(11) 106.9(3) . 1_555 1_555 yes
F(10) C(24) F(12) 106.8(3) . 1_555 1_555 yes
F(10) C(24) C(23) 109.7(3) . 1_555 1_555 yes
F(11) C(24) F(12) 107.1(3) . 1_555 1_555 yes
F(11) C(24) C(23) 114.0(3) . 1_555 1_555 yes
F(12) C(24) C(23) 112.0(3) . 1_555 1_555 yes
F(13) C(25) F(14) 107.9(3) . 1_555 1_555 yes
F(13) C(25) F(15) 106.2(3) . 1_555 1_555 yes
F(13) C(25) C(26) 109.4(3) . 1_555 1_555 yes
F(14) C(25) F(15) 107.3(3) . 1_555 1_555 yes
F(14) C(25) C(26) 114.0(3) . 1_555 1_555 yes
F(15) C(25) C(26) 111.6(3) . 1_555 1_555 yes
O(5) C(26) C(25) 113.2(3) . 1_555 1_555 yes
O(5) C(26) C(27) 128.8(3) . 1_555 1_555 yes
C(25) C(26) C(27) 117.9(3) . 1_555 1_555 yes
C(26) C(27) C(28) 121.3(3) . 1_555 1_555 yes
O(6) C(28) C(27) 128.6(3) . 1_555 1_555 yes
O(6) C(28) C(29) 113.5(3) . 1_555 1_555 yes
C(27) C(28) C(29) 117.8(3) . 1_555 1_555 yes
F(16) C(29) F(17) 107.6(3) . 1_555 1_555 yes
F(16) C(29) F(18) 106.6(3) . 1_555 1_555 yes
F(16) C(29) C(28) 111.0(3) . 1_555 1_555 yes
F(17) C(29) F(18) 106.9(3) . 1_555 1_555 yes
F(17) C(29) C(28) 114.0(3) . 1_555 1_555 yes
F(18) C(29) C(28) 110.5(3) . 1_555 1_555 yes
F(19) C(30) F(20) 105.5(3) . 1_555 1_555 yes
F(19) C(30) F(21) 108.6(3) . 1_555 1_555 yes
F(19) C(30) C(31) 111.2(3) . 1_555 1_555 yes
F(20) C(30) F(21) 105.6(3) . 1_555 1_555 yes
F(20) C(30) C(31) 113.0(3) . 1_555 1_555 yes
F(21) C(30) C(31) 112.5(3) . 1_555 1_555 yes
O(7) C(31) C(30) 115.0(3) . 1_555 1_555 yes
O(7) C(31) C(32) 128.5(3) . 1_555 1_555 yes
C(30) C(31) C(32) 116.4(3) . 1_555 1_555 yes
C(31) C(32) C(33) 121.6(3) . 1_555 1_555 yes
O(8) C(33) C(32) 128.3(3) . 1_555 1_555 yes
O(8) C(33) C(34) 113.7(3) . 1_555 1_555 yes
C(32) C(33) C(34) 118.0(3) . 1_555 1_555 yes
F(22) C(34) F(23) 107.0(3) . 1_555 1_555 yes
F(22) C(34) F(24) 107.7(3) . 1_555 1_555 yes
F(22) C(34) C(33) 110.4(3) . 1_555 1_555 yes
F(23) C(34) F(24) 107.6(3) . 1_555 1_555 yes
F(23) C(34) C(33) 114.1(3) . 1_555 1_555 yes
F(24) C(34) C(33) 109.9(3) . 1_555 1_555 yes
C(36) C(35) C(37) 119.3(4) . 1_555 2_666 yes
C(35) C(36) C(37) 120.9(4) . 1_555 1_555 yes
C(35) C(37) C(36) 119.7(4) . 2_666 1_555 yes
C(39) C(38) C(40) 119.0(5) . 1_555 2_756 yes
C(38) C(39) C(40) 120.3(4) . 1_555 1_555 yes
C(38) C(40) C(39) 120.7(5) . 2_756 1_555 yes

loop_
_geom_bond_atom_site_label_1
_geom_bond_atom_site_label_2
_geom_bond_distance
_geom_bond_site_symmetry_1
_geom_bond_site_symmetry_2
_geom_bond_publ_flag
Mn(1) O(1) 2.106(2) . . yes
Mn(1) O(2) 2.163(2) . . yes
Mn(1) O(3) 2.121(2) . . yes
Mn(1) O(4) 2.197(2) . . yes
Mn(1) N(1) 2.227(3) . . yes
Mn(1) N(2) 2.280(3) . . yes
Mn(2) O(5) 2.121(2) . . yes
Mn(2) O(6) 2.155(2) . . yes
Mn(2) O(7) 2.135(2) . . yes
Mn(2) O(8) 2.151(2) . . yes
Mn(2) N(3) 2.284(3) . . yes
Mn(2) N(4) 2.242(3) . . yes
F(1) C(15) 1.347(4) . . yes
F(2) C(15) 1.334(4) . . yes
F(3) C(15) 1.334(4) . . yes
F(4) C(19) 1.323(4) . . yes
F(5) C(19) 1.345(4) . . yes
F(6) C(19) 1.314(4) . . yes
F(7) C(20) 1.336(4) . . yes
F(8) C(20) 1.321(4) . . yes
F(9) C(20) 1.345(5) . . yes
F(10) C(24) 1.339(4) . . yes
F(11) C(24) 1.336(4) . . yes
F(12) C(24) 1.332(4) . . yes
F(13) C(25) 1.337(4) . . yes
F(14) C(25) 1.320(4) . . yes
F(15) C(25) 1.332(4) . . yes
F(16) C(29) 1.335(4) . . yes
F(17) C(29) 1.321(4) . . yes
F(18) C(29) 1.332(4) . . yes
F(19) C(30) 1.321(4) . . yes
F(20) C(30) 1.347(4) . . yes
F(21) C(30) 1.313(4) . . yes
F(22) C(34) 1.331(4) . . yes
F(23) C(34) 1.321(4) . . yes
F(24) C(34) 1.324(5) . . yes
O(1) C(16) 1.255(4) . . yes
O(2) C(18) 1.241(4) . . yes
O(3) C(21) 1.251(4) . . yes
O(4) C(23) 1.255(4) . . yes
O(5) C(26) 1.259(4) . . yes
O(6) C(28) 1.248(4) . . yes
O(7) C(31) 1.252(4) . . yes
O(8) C(33) 1.249(4) . . yes
N(1) C(1) 1.346(4) . . yes
N(1) C(5) 1.351(4) . . yes
N(2) C(6) 1.344(4) . . yes
N(2) C(9) 1.331(4) . . yes
N(3) C(7) 1.350(4) . . yes
N(3) C(8) 1.327(4) . . yes
N(4) C(10) 1.331(4) . . yes
N(4) C(14) 1.339(4) . . yes
C(1) C(2) 1.383(5) . . yes
C(2) C(3) 1.372(5) . . yes
C(3) C(4) 1.380(5) . . yes
C(4) C(5) 1.386(4) . . yes
C(5) C(6) 1.492(4) . . yes
C(6) C(7) 1.396(4) . . yes
C(7) C(10) 1.491(4) . . yes
C(8) C(9) 1.375(5) . . yes
C(10) C(11) 1.392(5) . . yes
C(11) C(12) 1.385(5) . . yes
C(12) C(13) 1.365(5) . . yes
C(13) C(14) 1.391(5) . . yes
C(15) C(16) 1.513(5) . . yes
C(16) C(17) 1.392(5) . . yes
C(17) C(18) 1.402(5) . . yes
C(18) C(19) 1.540(5) . . yes
C(20) C(21) 1.528(4) . . yes
C(21) C(22) 1.398(5) . . yes
C(22) C(23) 1.386(5) . . yes
C(23) C(24) 1.528(5) . . yes
C(25) C(26) 1.534(4) . . yes
C(26) C(27) 1.389(5) . . yes
C(27) C(28) 1.396(5) . . yes
C(28) C(29) 1.537(5) . . yes
C(30) C(31) 1.527(5) . . yes
C(31) C(32) 1.400(5) . . yes
C(32) C(33) 1.391(5) . . yes
C(33) C(34) 1.539(5) . . yes
C(35) C(36) 1.392(6) . . yes
C(35) C(37) 1.395(6) . 2_666 yes
C(36) C(37) 1.380(6) . . yes
C(38) C(39) 1.380(8) . . yes
C(38) C(40) 1.392(7) . 2_756 yes
C(39) C(40) 1.372(8) . . yes

loop_
_geom_contact_atom_site_label_1
_geom_contact_atom_site_label_2
_geom_contact_distance
_geom_contact_site_symmetry_1
_geom_contact_site_symmetry_2
_geom_contact_publ_flag
F(1) F(18) 3.125(3) . 1_455 ?
F(1) C(12) 3.168(4) . 2_566 ?
F(1) F(19) 3.192(4) . 2_565 ?
F(1) C(11) 3.194(4) . 2_566 ?
F(1) C(3) 3.546(4) . 2_566 ?
F(2) F(19) 3.117(4) . 2_565 ?
F(2) F(20) 3.250(4) . 2_565 ?
F(2) C(32) 3.424(4) . 2_565 ?
F(2) F(24) 3.443(4) . 1_545 ?
F(3) C(38) 3.101(5) . 1_455 ?
F(3) C(40) 3.113(5) . 2_656 ?
F(3) F(22) 3.181(4) . 1_545 ?
F(3) C(3) 3.226(4) . 2_566 ?
F(4) F(14) 3.046(4) . 2_665 ?
F(4) F(24) 3.488(4) . 2_565 ?
F(5) C(6) 3.298(4) . 2_565 ?
F(5) F(24) 3.355(4) . 2_565 ?
F(5) F(16) 3.378(3) . 1_455 ?
F(5) N(3) 3.393(4) . 2_565 ?
F(5) C(8) 3.404(4) . 2_565 ?
F(5) C(7) 3.432(4) . 2_565 ?
F(5) N(2) 3.474(4) . 2_565 ?
F(5) C(33) 3.531(4) . 2_565 ?
F(5) C(9) 3.547(4) . 2_565 ?
F(5) O(8) 3.572(3) . 2_565 ?
F(6) F(17) 2.929(4) . 2_665 ?
F(6) N(2) 3.041(4) . 2_565 ?
F(6) O(2) 3.122(4) . 2_565 ?
F(6) C(5) 3.286(4) . 2_565 ?
F(6) C(6) 3.288(4) . 2_565 ?
F(6) N(1) 3.549(4) . 2_565 ?
F(6) C(9) 3.574(4) . 2_565 ?
F(7) F(8) 2.796(3) . 2_655 ?
F(7) F(21) 3.074(4) . 2_665 ?
F(7) C(31) 3.119(4) . 2_665 ?
F(7) O(7) 3.168(4) . 2_665 ?
F(7) C(26) 3.309(4) . 2_665 ?
F(7) O(5) 3.340(4) . 2_665 ?
F(7) F(15) 3.342(3) . 2_665 ?
F(7) C(30) 3.377(4) . 2_665 ?
F(7) F(20) 3.475(4) . 2_665 ?
F(8) F(8) 2.956(5) . 2_655 ?
F(8) F(15) 2.974(4) . 1_545 ?
F(8) C(33) 3.379(4) . 1_545 ?
F(8) C(20) 3.387(4) . 2_655 ?
F(8) C(32) 3.434(4) . 1_545 ?
F(8) O(5) 3.497(3) . 1_545 ?
F(8) F(22) 3.503(4) . 1_545 ?
F(9) F(15) 2.988(3) . 2_665 ?
F(9) F(23) 3.112(4) . 1_545 ?
F(9) F(14) 3.161(4) . 2_665 ?
F(9) F(22) 3.278(4) . 1_545 ?
F(9) C(25) 3.384(5) . 2_665 ?
F(9) C(34) 3.538(5) . 1_545 ?
F(10) F(13) 2.980(3) . 2_666 ?
F(10) C(3) 3.277(4) . 2_566 ?
F(10) C(2) 3.415(4) . 2_566 ?
F(10) C(39) 3.470(5) . 2_656 ?
F(11) F(13) 2.997(3) . 2_666 ?
F(11) C(14) 3.337(4) . 2_666 ?
F(11) F(13) 3.352(3) . 1_545 ?
F(11) C(13) 3.357(4) . 2_666 ?
F(11) F(11) 3.454(4) . 2_656 ?
F(12) F(13) 3.188(3) . 2_666 ?
F(12) C(14) 3.284(4) . 2_666 ?
F(12) C(26) 3.408(4) . 2_666 ?
F(12) C(27) 3.483(4) . 2_666 ?
F(12) C(35) 3.589(5) . . ?
F(13) C(13) 3.274(4) . 2_676 ?
F(13) C(24) 3.289(4) . 2_666 ?
F(14) C(38) 3.584(5) . 1_565 ?
F(15) F(20) 2.967(3) . 2_675 ?
F(16) F(19) 3.096(4) . 2_665 ?
F(16) C(8) 3.130(4) . 2_665 ?
F(16) C(9) 3.171(4) . 2_665 ?
F(16) C(17) 3.413(4) . 1_655 ?
F(16) C(18) 3.499(4) . 1_655 ?
F(17) O(2) 3.175(3) . 1_655 ?
F(17) C(1) 3.259(4) . 1_655 ?
F(17) C(18) 3.336(4) . 1_655 ?
F(17) N(1) 3.535(4) . 1_655 ?
F(18) F(19) 3.148(3) . 2_665 ?
F(18) C(1) 3.492(4) . 1_655 ?
F(18) C(16) 3.522(4) . 1_655 ?
F(19) C(37) 3.463(4) . 2_665 ?
F(20) C(12) 3.290(4) . 1_554 ?
F(20) C(13) 3.537(4) . 1_554 ?
F(21) C(9) 2.978(4) . 2_665 ?
F(21) O(3) 3.180(4) . 2_665 ?
F(21) C(21) 3.293(5) . 2_665 ?
F(21) C(8) 3.320(4) . 2_665 ?
F(21) C(36) 3.538(5) . 2_665 ?
F(22) C(22) 3.202(4) . 1_565 ?
F(22) C(21) 3.307(4) . 1_565 ?
F(22) C(16) 3.374(4) . 1_565 ?
F(22) C(20) 3.544(5) . 1_565 ?
F(23) F(24) 3.012(4) . 2_575 ?
F(23) F(23) 3.023(5) . 2_575 ?
C(1) C(1) 3.381(7) . 2_566 ?
C(7) C(36) 3.561(5) . . ?
C(10) C(37) 3.458(5) . . ?
C(11) C(36) 3.530(5) . . ?
C(11) C(35) 3.559(5) . . ?
C(11) C(37) 3.594(5) . . ?
C(12) C(36) 3.460(5) . 2_666 ?

loop_
_geom_torsion_atom_site_label_1
_geom_torsion_atom_site_label_2
_geom_torsion_atom_site_label_3
_geom_torsion_atom_site_label_4
_geom_torsion
_geom_torsion_site_symmetry_1
_geom_torsion_site_symmetry_2
_geom_torsion_site_symmetry_3
_geom_torsion_site_symmetry_4
_geom_torsion_publ_flag
Mn(1) O(1) C(16) C(15) 167.8(2) 1_555 1_555 1_555 1_555 yes
Mn(1) O(1) C(16) C(17) -14.0(5) 1_555 1_555 1_555 1_555 yes
Mn(1) O(2) C(18) C(17) 16.6(5) 1_555 1_555 1_555 1_555 yes
Mn(1) O(2) C(18) C(19) -163.1(2) 1_555 1_555 1_555 1_555 yes
Mn(1) O(3) C(21) C(20) 154.5(2) 1_555 1_555 1_555 1_555 yes
Mn(1) O(3) C(21) C(22) -24.3(5) 1_555 1_555 1_555 1_555 yes
Mn(1) O(4) C(23) C(22) 25.2(5) 1_555 1_555 1_555 1_555 yes
Mn(1) O(4) C(23) C(24) -151.1(2) 1_555 1_555 1_555 1_555 yes
Mn(1) N(1) C(1) C(2) -164.2(3) 1_555 1_555 1_555 1_555 yes
Mn(1) N(1) C(5) C(4) 163.1(2) 1_555 1_555 1_555 1_555 yes
Mn(1) N(1) C(5) C(6) -11.0(3) 1_555 1_555 1_555 1_555 yes
Mn(1) N(2) C(6) C(5) -27.5(3) 1_555 1_555 1_555 1_555 yes
Mn(1) N(2) C(6) C(7) 155.2(2) 1_555 1_555 1_555 1_555 yes
Mn(1) N(2) C(9) C(8) -167.9(2) 1_555 1_555 1_555 1_555 yes
Mn(2) O(5) C(26) C(25) 177.1(2) 1_555 1_555 1_555 1_555 yes
Mn(2) O(5) C(26) C(27) -7.7(5) 1_555 1_555 1_555 1_555 yes
Mn(2) O(6) C(28) C(27) 6.6(5) 1_555 1_555 1_555 1_555 yes
Mn(2) O(6) C(28) C(29) -176.0(2) 1_555 1_555 1_555 1_555 yes
Mn(2) O(7) C(31) C(30) 170.7(2) 1_555 1_555 1_555 1_555 yes
Mn(2) O(7) C(31) C(32) -11.3(5) 1_555 1_555 1_555 1_555 yes
Mn(2) O(8) C(33) C(32) 6.1(5) 1_555 1_555 1_555 1_555 yes
Mn(2) O(8) C(33) C(34) -175.0(2) 1_555 1_555 1_555 1_555 yes
Mn(2) N(3) C(7) C(6) 159.8(2) 1_555 1_555 1_555 1_555 yes
Mn(2) N(3) C(7) C(10) -24.4(3) 1_555 1_555 1_555 1_555 yes
Mn(2) N(3) C(8) C(9) -172.8(2) 1_555 1_555 1_555 1_555 yes
Mn(2) N(4) C(10) C(7) -4.5(3) 1_555 1_555 1_555 1_555 yes
Mn(2) N(4) C(10) C(11) 169.3(2) 1_555 1_555 1_555 1_555 yes
Mn(2) N(4) C(14) C(13) -169.4(3) 1_555 1_555 1_555 1_555 yes
F(1) C(15) C(16) O(1) 66.8(4) 1_555 1_555 1_555 1_555 yes
F(1) C(15) C(16) C(17) -111.6(4) 1_555 1_555 1_555 1_555 yes
F(2) C(15) C(16) O(1) -172.1(3) 1_555 1_555 1_555 1_555 yes
F(2) C(15) C(16) C(17) 9.5(5) 1_555 1_555 1_555 1_555 yes
F(3) C(15) C(16) O(1) -50.3(4) 1_555 1_555 1_555 1_555 yes
F(3) C(15) C(16) C(17) 131.3(3) 1_555 1_555 1_555 1_555 yes
F(4) C(19) C(18) O(2) 87.4(4) 1_555 1_555 1_555 1_555 yes
F(4) C(19) C(18) C(17) -92.2(4) 1_555 1_555 1_555 1_555 yes
F(5) C(19) C(18) O(2) -153.6(3) 1_555 1_555 1_555 1_555 yes
F(5) C(19) C(18) C(17) 26.8(4) 1_555 1_555 1_555 1_555 yes
F(6) C(19) C(18) O(2) -33.3(4) 1_555 1_555 1_555 1_555 yes
F(6) C(19) C(18) C(17) 147.0(3) 1_555 1_555 1_555 1_555 yes
F(7) C(20) C(21) O(3) 61.2(4) 1_555 1_555 1_555 1_555 yes
F(7) C(20) C(21) C(22) -119.9(4) 1_555 1_555 1_555 1_555 yes
F(8) C(20) C(21) O(3) -175.1(3) 1_555 1_555 1_555 1_555 yes
F(8) C(20) C(21) C(22) 3.8(5) 1_555 1_555 1_555 1_555 yes
F(9) C(20) C(21) O(3) -55.6(4) 1_555 1_555 1_555 1_555 yes
F(9) C(20) C(21) C(22) 123.4(4) 1_555 1_555 1_555 1_555 yes
F(10) C(24) C(23) O(4) 81.8(4) 1_555 1_555 1_555 1_555 yes
F(10) C(24) C(23) C(22) -94.9(4) 1_555 1_555 1_555 1_555 yes
F(11) C(24) C(23) O(4) -158.3(3) 1_555 1_555 1_555 1_555 yes
F(11) C(24) C(23) C(22) 25.0(4) 1_555 1_555 1_555 1_555 yes
F(12) C(24) C(23) O(4) -36.6(4) 1_555 1_555 1_555 1_555 yes
F(12) C(24) C(23) C(22) 146.7(3) 1_555 1_555 1_555 1_555 yes
F(13) C(25) C(26) O(5) 68.1(4) 1_555 1_555 1_555 1_555 yes
F(13) C(25) C(26) C(27) -107.7(4) 1_555 1_555 1_555 1_555 yes
F(14) C(25) C(26) O(5) -171.0(3) 1_555 1_555 1_555 1_555 yes
F(14) C(25) C(26) C(27) 13.3(5) 1_555 1_555 1_555 1_555 yes
F(15) C(25) C(26) O(5) -49.2(4) 1_555 1_555 1_555 1_555 yes
F(15) C(25) C(26) C(27) 135.0(3) 1_555 1_555 1_555 1_555 yes
F(16) C(29) C(28) O(6) 48.8(4) 1_555 1_555 1_555 1_555 yes
F(16) C(29) C(28) C(27) -133.5(3) 1_555 1_555 1_555 1_555 yes
F(17) C(29) C(28) O(6) 170.5(3) 1_555 1_555 1_555 1_555 yes
F(17) C(29) C(28) C(27) -11.9(5) 1_555 1_555 1_555 1_555 yes
F(18) C(29) C(28) O(6) -69.1(4) 1_555 1_555 1_555 1_555 yes
F(18) C(29) C(28) C(27) 108.5(4) 1_555 1_555 1_555 1_555 yes
F(19) C(30) C(31) O(7) 92.8(4) 1_555 1_555 1_555 1_555 yes
F(19) C(30) C(31) C(32) -85.4(4) 1_555 1_555 1_555 1_555 yes
F(20) C(30) C(31) O(7) -148.7(3) 1_555 1_555 1_555 1_555 yes
F(20) C(30) C(31) C(32) 33.1(5) 1_555 1_555 1_555 1_555 yes
F(21) C(30) C(31) O(7) -29.2(5) 1_555 1_555 1_555 1_555 yes
F(21) C(30) C(31) C(32) 152.6(3) 1_555 1_555 1_555 1_555 yes
F(22) C(34) C(33) O(8) 55.8(4) 1_555 1_555 1_555 1_555 yes
F(22) C(34) C(33) C(32) -125.2(4) 1_555 1_555 1_555 1_555 yes
F(23) C(34) C(33) O(8) 176.2(3) 1_555 1_555 1_555 1_555 yes
F(23) C(34) C(33) C(32) -4.8(5) 1_555 1_555 1_555 1_555 yes
F(24) C(34) C(33) O(8) -62.9(4) 1_555 1_555 1_555 1_555 yes
F(24) C(34) C(33) C(32) 116.1(4) 1_555 1_555 1_555 1_555 yes
O(1) Mn(1) O(2) C(18) -21.0(3) 1_555 1_555 1_555 1_555 yes
O(1) Mn(1) O(3) C(21) -47.8(3) 1_555 1_555 1_555 1_555 yes
O(1) Mn(1) O(4) C(23) 83.4(3) 1_555 1_555 1_555 1_555 yes
O(1) Mn(1) N(1) C(1) -6.1(3) 1_555 1_555 1_555 1_555 yes
O(1) Mn(1) N(1) C(5) -172.4(2) 1_555 1_555 1_555 1_555 yes
O(1) Mn(1) N(2) C(6) 47.7(4) 1_555 1_555 1_555 1_555 yes
O(1) Mn(1) N(2) C(9) -147.3(3) 1_555 1_555 1_555 1_555 yes
O(1) C(16) C(17) C(18) -1.2(6) 1_555 1_555 1_555 1_555 yes
O(2) Mn(1) O(1) C(16) 19.9(3) 1_555 1_555 1_555 1_555 yes
O(2) Mn(1) O(3) C(21) -125.7(3) 1_555 1_555 1_555 1_555 yes
O(2) Mn(1) O(4) C(23) 22.5(4) 1_555 1_555 1_555 1_555 yes
O(2) Mn(1) N(1) C(1) 75.9(3) 1_555 1_555 1_555 1_555 yes
O(2) Mn(1) N(1) C(5) -90.4(2) 1_555 1_555 1_555 1_555 yes
O(2) Mn(1) N(2) C(6) 126.0(2) 1_555 1_555 1_555 1_555 yes
O(2) Mn(1) N(2) C(9) -68.9(3) 1_555 1_555 1_555 1_555 yes
O(2) C(18) C(17) C(16) -0.6(6) 1_555 1_555 1_555 1_555 yes
O(3) Mn(1) O(1) C(16) -58.0(3) 1_555 1_555 1_555 1_555 yes
O(3) Mn(1) O(2) C(18) 94.1(3) 1_555 1_555 1_555 1_555 yes
O(3) Mn(1) O(4) C(23) -31.5(3) 1_555 1_555 1_555 1_555 yes
O(3) Mn(1) N(1) C(1) -169.5(2) 1_555 1_555 1_555 1_555 yes
O(3) Mn(1) N(1) C(5) 24.2(4) 1_555 1_555 1_555 1_555 yes
O(3) Mn(1) N(2) C(6) -152.3(2) 1_555 1_555 1_555 1_555 yes
O(3) Mn(1) N(2) C(9) 12.7(3) 1_555 1_555 1_555 1_555 yes
O(3) C(21) C(22) C(23) 1.3(6) 1_555 1_555 1_555 1_555 yes
O(4) Mn(1) O(1) C(16) -135.6(3) 1_555 1_555 1_555 1_555 yes
O(4) Mn(1) O(2) C(18) 40.3(4) 1_555 1_555 1_555 1_555 yes
O(4) Mn(1) O(3) C(21) 31.6(3) 1_555 1_555 1_555 1_555 yes
O(4) Mn(1) N(1) C(1) -90.2(3) 1_555 1_555 1_555 1_555 yes
O(4) Mn(1) N(1) C(5) 103.6(2) 1_555 1_555 1_555 1_555 yes
O(4) Mn(1) N(2) C(6) -73.3(2) 1_555 1_555 1_555 1_555 yes
O(4) Mn(1) N(2) C(9) 91.8(3) 1_555 1_555 1_555 1_555 yes
O(4) C(23) C(22) C(21) -2.8(6) 1_555 1_555 1_555 1_555 yes
O(5) Mn(2) O(6) C(28) -11.3(3) 1_555 1_555 1_555 1_555 yes
O(5) Mn(2) O(7) C(31) -80.7(3) 1_555 1_555 1_555 1_555 yes
O(5) Mn(2) O(8) C(33) 93.9(3) 1_555 1_555 1_555 1_555 yes
O(5) Mn(2) N(3) C(7) 68.7(4) 1_555 1_555 1_555 1_555 yes
O(5) Mn(2) N(3) C(8) -122.1(3) 1_555 1_555 1_555 1_555 yes
O(5) Mn(2) N(4) C(10) -170.5(2) 1_555 1_555 1_555 1_555 yes
O(5) Mn(2) N(4) C(14) 0.8(3) 1_555 1_555 1_555 1_555 yes
O(5) C(26) C(27) C(28) -3.0(6) 1_555 1_555 1_555 1_555 yes
O(6) Mn(2) O(5) C(26) 11.8(3) 1_555 1_555 1_555 1_555 yes
O(6) Mn(2) O(7) C(31) -163.3(3) 1_555 1_555 1_555 1_555 yes
O(6) Mn(2) O(8) C(33) 10.5(8) 1_555 1_555 1_555 1_555 yes
O(6) Mn(2) N(3) C(7) 123.1(2) 1_555 1_555 1_555 1_555 yes
O(6) Mn(2) N(3) C(8) -67.7(3) 1_555 1_555 1_555 1_555 yes
O(6) Mn(2) N(4) C(10) -86.3(2) 1_555 1_555 1_555 1_555 yes
O(6) Mn(2) N(4) C(14) 85.0(3) 1_555 1_555 1_555 1_555 yes
O(6) C(28) C(27) C(26) 3.5(6) 1_555 1_555 1_555 1_555 yes
O(7) Mn(2) O(5) C(26) -75.4(3) 1_555 1_555 1_555 1_555 yes
O(7) Mn(2) O(6) C(28) 94.5(3) 1_555 1_555 1_555 1_555 yes
O(7) Mn(2) O(8) C(33) -11.2(3) 1_555 1_555 1_555 1_555 yes
O(7) Mn(2) N(3) C(7) -147.7(2) 1_555 1_555 1_555 1_555 yes
O(7) Mn(2) N(3) C(8) 21.5(3) 1_555 1_555 1_555 1_555 yes
O(7) Mn(2) N(4) C(10) 36.5(4) 1_555 1_555 1_555 1_555 yes
O(7) Mn(2) N(4) C(14) -152.2(3) 1_555 1_555 1_555 1_555 yes
O(7) C(31) C(32) C(33) 0.0(6) 1_555 1_555 1_555 1_555 yes
O(8) Mn(2) O(5) C(26) -159.7(3) 1_555 1_555 1_555 1_555 yes
O(8) Mn(2) O(6) C(28) 73.0(7) 1_555 1_555 1_555 1_555 yes
O(8) Mn(2) O(7) C(31) 13.6(3) 1_555 1_555 1_555 1_555 yes
O(8) Mn(2) N(3) C(7) -64.8(2) 1_555 1_555 1_555 1_555 yes
O(8) Mn(2) N(3) C(8) 104.3(3) 1_555 1_555 1_555 1_555 yes
O(8) Mn(2) N(4) C(10) 94.0(2) 1_555 1_555 1_555 1_555 yes
O(8) Mn(2) N(4) C(14) -94.7(3) 1_555 1_555 1_555 1_555 yes
O(8) C(33) C(32) C(31) 2.8(6) 1_555 1_555 1_555 1_555 yes
N(1) Mn(1) O(1) C(16) 129.7(3) 1_555 1_555 1_555 1_555 yes
N(1) Mn(1) O(2) C(18) -109.0(3) 1_555 1_555 1_555 1_555 yes
N(1) Mn(1) O(3) C(21) 114.1(3) 1_555 1_555 1_555 1_555 yes
N(1) Mn(1) O(4) C(23) 173.7(3) 1_555 1_555 1_555 1_555 yes
N(1) Mn(1) N(2) C(6) 16.6(2) 1_555 1_555 1_555 1_555 yes
N(1) Mn(1) N(2) C(9) -178.3(3) 1_555 1_555 1_555 1_555 yes
N(1) C(1) C(2) C(3) 0.1(6) 1_555 1_555 1_555 1_555 yes
N(1) C(5) C(4) C(3) 3.5(5) 1_555 1_555 1_555 1_555 yes
N(1) C(5) C(6) N(2) 25.7(4) 1_555 1_555 1_555 1_555 yes
N(1) C(5) C(6) C(7) -157.2(3) 1_555 1_555 1_555 1_555 yes
N(2) Mn(1) O(1) C(16) 100.2(4) 1_555 1_555 1_555 1_555 yes
N(2) Mn(1) O(2) C(18) 178.1(3) 1_555 1_555 1_555 1_555 yes
N(2) Mn(1) O(3) C(21) 139.3(3) 1_555 1_555 1_555 1_555 yes
N(2) Mn(1) O(4) C(23) -113.2(3) 1_555 1_555 1_555 1_555 yes
N(2) Mn(1) N(1) C(1) 164.0(3) 1_555 1_555 1_555 1_555 yes
N(2) Mn(1) N(1) C(5) -2.2(2) 1_555 1_555 1_555 1_555 yes
N(2) C(6) C(5) C(4) -148.2(3) 1_555 1_555 1_555 1_555 yes
N(2) C(6) C(7) N(3) 17.7(4) 1_555 1_555 1_555 1_555 yes
N(2) C(6) C(7) C(10) -157.5(3) 1_555 1_555 1_555 1_555 yes
N(2) C(9) C(8) N(3) 11.2(5) 1_555 1_555 1_555 1_555 yes
N(3) Mn(2) O(5) C(26) 66.6(4) 1_555 1_555 1_555 1_555 yes
N(3) Mn(2) O(6) C(28) -175.4(3) 1_555 1_555 1_555 1_555 yes
N(3) Mn(2) O(7) C(31) 111.3(3) 1_555 1_555 1_555 1_555 yes
N(3) Mn(2) O(8) C(33) -100.3(3) 1_555 1_555 1_555 1_555 yes
N(3) Mn(2) N(4) C(10) -5.9(2) 1_555 1_555 1_555 1_555 yes
N(3) Mn(2) N(4) C(14) 165.4(3) 1_555 1_555 1_555 1_555 yes
N(3) C(7) C(6) C(5) -159.2(3) 1_555 1_555 1_555 1_555 yes
N(3) C(7) C(10) N(4) 19.4(4) 1_555 1_555 1_555 1_555 yes
N(3) C(7) C(10) C(11) -154.3(3) 1_555 1_555 1_555 1_555 yes
N(4) Mn(2) O(5) C(26) 115.5(3) 1_555 1_555 1_555 1_555 yes
N(4) Mn(2) O(6) C(28) -105.2(3) 1_555 1_555 1_555 1_555 yes
N(4) Mn(2) O(7) C(31) 71.4(4) 1_555 1_555 1_555 1_555 yes
N(4) Mn(2) O(8) C(33) -171.3(3) 1_555 1_555 1_555 1_555 yes
N(4) Mn(2) N(3) C(7) 16.6(2) 1_555 1_555 1_555 1_555 yes
N(4) Mn(2) N(3) C(8) -174.2(3) 1_555 1_555 1_555 1_555 yes
N(4) C(10) C(7) C(6) -165.2(3) 1_555 1_555 1_555 1_555 yes
N(4) C(10) C(11) C(12) 1.2(5) 1_555 1_555 1_555 1_555 yes
N(4) C(14) C(13) C(12) -0.3(5) 1_555 1_555 1_555 1_555 yes
C(1) N(1) C(5) C(4) -3.9(5) 1_555 1_555 1_555 1_555 yes
C(1) N(1) C(5) C(6) -177.9(3) 1_555 1_555 1_555 1_555 yes
C(1) C(2) C(3) C(4) -0.5(5) 1_555 1_555 1_555 1_555 yes
C(2) C(1) N(1) C(5) 2.0(5) 1_555 1_555 1_555 1_555 yes
C(2) C(3) C(4) C(5) -1.2(5) 1_555 1_555 1_555 1_555 yes
C(3) C(4) C(5) C(6) 177.1(3) 1_555 1_555 1_555 1_555 yes
C(4) C(5) C(6) C(7) 28.8(5) 1_555 1_555 1_555 1_555 yes
C(5) C(6) N(2) C(9) 166.5(3) 1_555 1_555 1_555 1_555 yes
C(5) C(6) C(7) C(10) 25.6(5) 1_555 1_555 1_555 1_555 yes
C(6) N(2) C(9) C(8) -3.4(5) 1_555 1_555 1_555 1_555 yes
C(6) C(7) N(3) C(8) -10.0(5) 1_555 1_555 1_555 1_555 yes
C(6) C(7) C(10) C(11) 21.1(5) 1_555 1_555 1_555 1_555 yes
C(7) N(3) C(8) C(9) -4.1(5) 1_555 1_555 1_555 1_555 yes
C(7) C(6) N(2) C(9) -10.8(4) 1_555 1_555 1_555 1_555 yes
C(7) C(10) N(4) C(14) -176.0(3) 1_555 1_555 1_555 1_555 yes
C(7) C(10) C(11) C(12) 174.6(3) 1_555 1_555 1_555 1_555 yes
C(8) N(3) C(7) C(10) 165.8(3) 1_555 1_555 1_555 1_555 yes
C(10) N(4) C(14) C(13) 1.8(5) 1_555 1_555 1_555 1_555 yes
C(10) C(11) C(12) C(13) 0.3(5) 1_555 1_555 1_555 1_555 yes
C(11) C(10) N(4) C(14) -2.3(5) 1_555 1_555 1_555 1_555 yes
C(11) C(12) C(13) C(14) -0.8(5) 1_555 1_555 1_555 1_555 yes
C(15) C(16) C(17) C(18) 177.0(3) 1_555 1_555 1_555 1_555 yes
C(16) C(17) C(18) C(19) 179.0(3) 1_555 1_555 1_555 1_555 yes
C(20) C(21) C(22) C(23) -177.4(3) 1_555 1_555 1_555 1_555 yes
C(21) C(22) C(23) C(24) 173.4(3) 1_555 1_555 1_555 1_555 yes
C(25) C(26) C(27) C(28) 172.0(3) 1_555 1_555 1_555 1_555 yes
C(26) C(27) C(28) C(29) -173.8(3) 1_555 1_555 1_555 1_555 yes
C(30) C(31) C(32) C(33) 177.9(3) 1_555 1_555 1_555 1_555 yes
C(31) C(32) C(33) C(34) -176.0(3) 1_555 1_555 1_555 1_555 yes
